data_4331017
loop_
_publ_author_name
'Fabrice Pointillart'
'Kevin Bernot'
'Giordano Poneti'
'Roberta Sessoli'

_publ_section_title
;
 Crystal Packing Effects on the Magnetic Slow Relaxation of
 Tb(III)-Nitronyl Nitroxide Radical Cyclic Dinuclear Clusters
;
_journal_name_full 'Inorganic Chemistry'
_journal_page_first 12218
_journal_page_last 12229
_journal_paper_doi 10.1021/ic301394x
_journal_volume 51
_journal_year 2012
_chemical_formula_sum 'C64 H58 F36 N4 O22 P2 Tb2'
_chemical_formula_weight 2298.92
_chemical_name_systematic
;
 ?
;
_space_group_IT_number 2
_symmetry_cell_setting triclinic
_symmetry_space_group_name_Hall '-P 1'
_symmetry_space_group_name_H-M 'P -1'
_atom_sites_solution_hydrogens geom
_atom_sites_solution_primary direct
_atom_sites_solution_secondary difmap
_audit_creation_method SHELXL-97
_cell_angle_alpha 102.9512(23)
_cell_angle_beta 104.6762(22)
_cell_angle_gamma 105.1194(22)
_cell_formula_units_Z 2
_cell_length_a 12.6405(8)
_cell_length_b 18.8158(12)
_cell_length_c 20.4054(13)
_cell_measurement_reflns_used 9943
_cell_measurement_temperature 150(2)
_cell_measurement_theta_max 27.43
_cell_measurement_theta_min 2.17
_cell_volume 4308.0(5)
_computing_structure_refinement 'SHELXL-97 (Sheldrick, 1997)'
_diffrn_ambient_temperature 150(2)
_diffrn_measured_fraction_theta_full 0.968
_diffrn_measured_fraction_theta_max 0.968
_diffrn_radiation_monochromator graphite
_diffrn_radiation_source 'fine-focus sealed tube'
_diffrn_radiation_type MoK\a
_diffrn_radiation_wavelength 0.71073
_diffrn_reflns_av_R_equivalents 0.0409
_diffrn_reflns_av_sigmaI/netI 0.0451
_diffrn_reflns_limit_h_max 16
_diffrn_reflns_limit_h_min -16
_diffrn_reflns_limit_k_max 24
_diffrn_reflns_limit_k_min -24
_diffrn_reflns_limit_l_max 24
_diffrn_reflns_limit_l_min -26
_diffrn_reflns_number 66183
_diffrn_reflns_theta_full 27.60
_diffrn_reflns_theta_max 27.60
_diffrn_reflns_theta_min 1.09
_exptl_absorpt_coefficient_mu 1.812
_exptl_absorpt_correction_T_max 0.850
_exptl_absorpt_correction_T_min 0.713
_exptl_absorpt_correction_type multi-scan
_exptl_crystal_colour purple
_exptl_crystal_density_diffrn 1.772
_exptl_crystal_description prism
_exptl_crystal_F_000 2260
_exptl_crystal_size_max 0.55
_exptl_crystal_size_mid 0.16
_exptl_crystal_size_min 0.09
_refine_diff_density_max 2.077
_refine_diff_density_min -2.687
_refine_diff_density_rms 0.268
_refine_ls_extinction_method none
_refine_ls_goodness_of_fit_ref 1.094
_refine_ls_hydrogen_treatment constr
_refine_ls_matrix_type full
_refine_ls_number_parameters 1236
_refine_ls_number_reflns 19387
_refine_ls_number_restraints 0
_refine_ls_restrained_S_all 1.094
_refine_ls_R_factor_all 0.0876
_refine_ls_R_factor_gt 0.0546
_refine_ls_shift/su_max 0.002
_refine_ls_shift/su_mean 0.000
_refine_ls_structure_factor_coef Fsqd
_refine_ls_weighting_details 'calc w=1/[\s^2^(Fo^2^)+(0.0790P)^2^+22.7991P] where P=(Fo^2^+2Fc^2^)/3'
_refine_ls_weighting_scheme calc
_refine_ls_wR_factor_gt 0.1351
_refine_ls_wR_factor_ref 0.1729
_reflns_number_gt 14163
_reflns_number_total 19387
_reflns_threshold_expression >2sigma(I)
_cod_data_source_file ic301394x_si_002_3.cif
_cod_data_source_block (2B)
_cod_database_code 4331017

loop_
_symmetry_equiv_pos_as_xyz
'x, y, z'
'-x, -y, -z'

loop_
_atom_site_label
_atom_site_type_symbol
_atom_site_fract_x
_atom_site_fract_y
_atom_site_fract_z
_atom_site_U_iso_or_equiv
_atom_site_adp_type
_atom_site_occupancy
_atom_site_symmetry_multiplicity
_atom_site_calc_flag
_atom_site_refinement_flags
_atom_site_disorder_assembly
_atom_site_disorder_group
C22 C 0.0444(9) 0.0815(6) 1.0922(5) 0.064(2) Uani 1 1 d . . .
C11 C 0.5264(5) 0.3863(3) 0.9010(3) 0.0277(12) Uani 1 1 d . . .
C18 C 0.3964(9) 0.0619(5) 1.0329(6) 0.060(2) Uani 1 1 d . . .
C3 C 0.5415(6) 0.6731(4) 0.7682(4) 0.0381(15) Uani 1 1 d . . .
C26 C 0.1830(5) 0.4240(3) 0.9997(3) 0.0278(12) Uani 1 1 d . . .
C8 C 0.5500(5) 0.5039(4) 0.8385(3) 0.0299(13) Uani 1 1 d . . .
C7 C 0.5499(5) 0.5608(4) 0.7993(3) 0.0304(13) Uani 1 1 d . . .
C27 C 0.1628(6) 0.4756(4) 0.9534(4) 0.0377(15) Uani 1 1 d . . .
C39 C 0.0942(5) 0.3767(4) 0.6637(3) 0.0313(13) Uani 1 1 d . . .
C59 C 0.5366(8) 0.9167(6) 0.7051(5) 0.064(3) Uani 1 1 d . . .
C53 C 0.2322(6) 0.5785(4) 0.4268(4) 0.0400(16) Uani 1 1 d . . .
C4 C 0.5035(6) 0.6043(4) 0.6989(4) 0.0379(15) Uani 1 1 d . . .
C48 C -0.0804(8) 0.7393(6) 0.5979(5) 0.061(2) Uani 1 1 d . . .
H48A H -0.1473 0.7013 0.5593 0.074 Uiso 1 1 calc R . .
H48B H -0.0293 0.7680 0.5773 0.074 Uiso 1 1 calc R . .
C16 C 0.6323(7) 0.2843(6) 1.0462(5) 0.059(2) Uani 1 1 d . . .
H16B H 0.6405 0.2368 1.0213 0.071 Uiso 1 1 calc R . .
H16A H 0.5654 0.2707 1.0618 0.071 Uiso 1 1 calc R . .
C28 C -0.1465(7) 0.2157(7) 0.9059(6) 0.072(3) Uani 1 1 d . . .
C51 C 0.2057(7) 0.6517(5) 0.3454(4) 0.0499(19) Uani 1 1 d . . .
C21 C 0.1417(7) 0.1164(4) 1.0627(4) 0.0480(18) Uani 1 1 d . . .
C42 C 0.0750(6) 0.5757(4) 0.7099(3) 0.0338(14) Uani 1 1 d . . .
H42 H 0.0703 0.6116 0.7477 0.041 Uiso 1 1 calc R . .
C43 C 0.0824(5) 0.5951(4) 0.6485(3) 0.0294(13) Uani 1 1 d . . .
C9 C 0.4846(5) 0.5004(4) 0.8848(3) 0.0326(13) Uani 1 1 d . . .
H9 H 0.4509 0.5380 0.8956 0.039 Uiso 1 1 calc R . .
C19 C 0.3172(7) 0.1081(4) 1.0372(5) 0.0473(18) Uani 1 1 d . . .
C45 C 0.0797(5) 0.4671(4) 0.5936(3) 0.0299(13) Uani 1 1 d . . .
H45 H 0.0778 0.4301 0.5542 0.036 Uiso 1 1 calc R . .
C32 C 0.0660(9) 0.0564(5) 0.7985(5) 0.060(2) Uani 1 1 d . . .
C36 C 0.1808(10) 0.2956(5) 0.7142(5) 0.076(3) Uani 1 1 d . . .
C54 C 0.2602(6) 0.5068(5) 0.4404(4) 0.0424(17) Uani 1 1 d . . .
C25 C 0.1305(5) 0.4266(4) 1.0528(3) 0.0303(13) Uani 1 1 d . . .
H25 H 0.0847 0.4577 1.0573 0.036 Uiso 1 1 calc R . .
C23 C 0.0960(6) 0.3911(4) 1.1596(4) 0.0372(15) Uani 1 1 d . . .
C24 C 0.1471(5) 0.3823(4) 1.0990(3) 0.0280(12) Uani 1 1 d . . .
C10 C 0.4708(5) 0.4410(4) 0.9138(3) 0.0297(13) Uani 1 1 d . . .
H10 H 0.4241 0.4369 0.9423 0.036 Uiso 1 1 calc R . .
C13 C 0.6061(6) 0.4502(4) 0.8255(4) 0.0372(15) Uani 1 1 d . . .
H13 H 0.6509 0.4534 0.7958 0.045 Uiso 1 1 calc R . .
C12 C 0.5948(6) 0.3926(4) 0.8569(4) 0.0344(14) Uani 1 1 d . . .
H12 H 0.6332 0.3573 0.8488 0.041 Uiso 1 1 calc R . .
C35 C 0.0939(6) 0.2471(4) 0.6396(4) 0.0380(15) Uani 1 1 d . . .
C40 C 0.0786(5) 0.4490(4) 0.6559(3) 0.0279(12) Uani 1 1 d . . .
C41 C 0.0748(6) 0.5037(4) 0.7145(4) 0.0351(14) Uani 1 1 d . . .
H41 H 0.0720 0.4913 0.7558 0.042 Uiso 1 1 calc R . .
C44 C 0.0835(5) 0.5402(4) 0.5906(3) 0.0295(13) Uani 1 1 d . . .
H44 H 0.0869 0.5529 0.5495 0.035 Uiso 1 1 calc R . .
C20 C 0.2226(8) 0.0777(5) 1.0592(5) 0.057(2) Uani 1 1 d . . .
H20 H 0.2137 0.0323 1.0715 0.068 Uiso 1 1 calc R . .
C29 C -0.0312(7) 0.2029(5) 0.9108(5) 0.055(2) Uani 1 1 d . . .
C31 C 0.0693(7) 0.1258(4) 0.8577(4) 0.0488(18) Uani 1 1 d . . .
C5 C 0.5611(8) 0.6177(5) 0.6443(4) 0.055(2) Uani 1 1 d . . .
H5B H 0.6437 0.6402 0.6673 0.083 Uiso 1 1 calc R . .
H5C H 0.5332 0.6522 0.6222 0.083 Uiso 1 1 calc R . .
H5A H 0.5431 0.5692 0.6088 0.083 Uiso 1 1 calc R . .
C6 C 0.3714(7) 0.5695(6) 0.6620(4) 0.060(2) Uani 1 1 d . . .
H6B H 0.3344 0.5611 0.6967 0.091 Uiso 1 1 calc R . .
H6A H 0.3525 0.5210 0.6262 0.091 Uiso 1 1 calc R . .
H6C H 0.3446 0.6046 0.6401 0.091 Uiso 1 1 calc R . .
C52 C 0.2348(7) 0.5903(5) 0.3622(4) 0.0501(19) Uani 1 1 d . . .
C1 C 0.4531(9) 0.7138(6) 0.7734(5) 0.063(2) Uani 1 1 d . . .
H1A H 0.3786 0.6761 0.7633 0.095 Uiso 1 1 calc R . .
H1C H 0.4478 0.7420 0.7395 0.095 Uiso 1 1 calc R . .
H1B H 0.4772 0.7491 0.8206 0.095 Uiso 1 1 calc R . .
C2 C 0.6611(7) 0.7325(5) 0.7835(5) 0.055(2) Uani 1 1 d . . .
H2B H 0.7160 0.7061 0.7797 0.082 Uiso 1 1 calc R . .
H2C H 0.6865 0.7680 0.8307 0.082 Uiso 1 1 calc R . .
H2A H 0.6558 0.7606 0.7495 0.082 Uiso 1 1 calc R . .
C17 C 0.7357(9) 0.3278(8) 1.1077(7) 0.097(4) Uani 1 1 d . . .
H17A H 0.7468 0.2968 1.1387 0.146 Uiso 1 1 calc R . .
H17C H 0.7269 0.3743 1.1329 0.146 Uiso 1 1 calc R . .
H17B H 0.8019 0.3409 1.0923 0.146 Uiso 1 1 calc R . .
C46 C 0.2238(10) 0.8246(5) 0.7458(5) 0.071(3) Uani 1 1 d . . .
H46A H 0.3020 0.8424 0.7441 0.086 Uiso 1 1 calc R . .
H46B H 0.1757 0.8430 0.7132 0.086 Uiso 1 1 calc R . .
C30 C -0.0342(8) 0.1366(5) 0.8590(5) 0.063(2) Uani 1 1 d . . .
H30 H -0.1046 0.1013 0.8268 0.076 Uiso 1 1 calc R . .
C14 C 0.4260(12) 0.1631(7) 0.8551(8) 0.118(6) Uani 1 1 d . . .
H14B H 0.3501 0.1616 0.8277 0.141 Uiso 1 1 calc R . .
H14A H 0.4174 0.1485 0.8966 0.141 Uiso 1 1 calc R . .
C33 C 0.1439(13) 0.2119(9) 0.5876(7) 0.114(5) Uani 1 1 d . . .
H33A H 0.0832 0.1830 0.5429 0.171 Uiso 1 1 calc R . .
H33B H 0.1798 0.1778 0.6054 0.171 Uiso 1 1 calc R . .
H33C H 0.2009 0.2520 0.5809 0.171 Uiso 1 1 calc R . .
C55 C 0.5776(14) 0.7581(14) 0.4788(14) 0.136(7) Uani 1 1 d . . .
C34 C -0.0106(9) 0.1861(7) 0.6403(8) 0.105(5) Uani 1 1 d . . .
H34C H -0.0426 0.2090 0.6740 0.157 Uiso 1 1 calc R . .
H34A H 0.0126 0.1453 0.6536 0.157 Uiso 1 1 calc R . .
H34B H -0.0681 0.1654 0.5936 0.157 Uiso 1 1 calc R . .
C47 C 0.2253(18) 0.8570(8) 0.8139(7) 0.150(8) Uani 1 1 d . . .
H47C H 0.2560 0.9124 0.8267 0.225 Uiso 1 1 calc R . .
H47A H 0.2733 0.8395 0.8467 0.225 Uiso 1 1 calc R . .
H47B H 0.1477 0.8416 0.8156 0.225 Uiso 1 1 calc R . .
C49 C -0.1175(14) 0.7915(10) 0.6429(9) 0.143(7) Uani 1 1 d . . .
H49B H -0.1578 0.8173 0.6152 0.214 Uiso 1 1 calc R . .
H49C H -0.0509 0.8292 0.6807 0.214 Uiso 1 1 calc R . .
H49A H -0.1684 0.7627 0.6628 0.214 Uiso 1 1 calc R . .
C37 C 0.1933(18) 0.2710(7) 0.7736(7) 0.157(9) Uani 1 1 d . . .
H37C H 0.2538 0.3107 0.8136 0.235 Uiso 1 1 calc R . .
H37A H 0.2132 0.2247 0.7648 0.235 Uiso 1 1 calc R . .
H37B H 0.1216 0.2605 0.7836 0.235 Uiso 1 1 calc R . .
C38 C 0.3140(10) 0.3155(8) 0.7071(8) 0.110(5) Uani 1 1 d . . .
H38C H 0.3136 0.3314 0.6655 0.165 Uiso 1 1 calc R . .
H38A H 0.3362 0.2700 0.7031 0.165 Uiso 1 1 calc R . .
H38B H 0.3685 0.3564 0.7487 0.165 Uiso 1 1 calc R . .
C15 C 0.4518(15) 0.1059(8) 0.8148(11) 0.173(10) Uani 1 1 d . . .
H15B H 0.3916 0.0571 0.8030 0.260 Uiso 1 1 calc R . .
H15C H 0.5245 0.1033 0.8413 0.260 Uiso 1 1 calc R . .
H15A H 0.4574 0.1169 0.7719 0.260 Uiso 1 1 calc R . .
C64 C 0.3429(19) 0.9565(15) 0.4203(14) 0.188(14) Uani 1 1 d . . .
C50 C 0.2026(10) 0.6605(6) 0.2714(5) 0.067(3) Uani 1 1 d . . .
N2 N 0.5358(5) 0.5440(3) 0.7281(3) 0.0372(13) Uani 1 1 d . . .
N1 N 0.5531(4) 0.6328(3) 0.8242(3) 0.0282(11) Uani 1 1 d . . .
N4 N 0.1659(5) 0.3725(3) 0.7237(3) 0.0425(14) Uani 1 1 d . . .
N3 N 0.0512(5) 0.3077(3) 0.6146(3) 0.0306(11) Uani 1 1 d . . .
O11 O 0.6140(5) 0.3285(4) 0.9991(4) 0.069(2) Uani 1 1 d . . .
O10 O 0.4948(7) 0.2366(3) 0.8786(4) 0.081(2) Uani 1 1 d . . .
O2 O 0.3952(4) 0.2959(2) 0.9571(2) 0.0327(10) Uani 1 1 d . . .
O6 O 0.2427(4) 0.3836(3) 0.9847(2) 0.0309(9) Uani 1 1 d . . .
O5 O 0.2042(4) 0.3373(2) 1.0995(2) 0.0300(9) Uani 1 1 d . . .
O7 O 0.0554(4) 0.2525(3) 0.9547(3) 0.0401(11) Uani 1 1 d . . .
O8 O 0.1723(4) 0.1660(3) 0.8978(2) 0.0376(10) Uani 1 1 d . . .
O4 O 0.1404(4) 0.1757(3) 1.0469(3) 0.0374(10) Uani 1 1 d . . .
O3 O 0.3428(4) 0.1696(3) 1.0227(3) 0.0358(10) Uani 1 1 d . . .
O1 O 0.5729(4) 0.6699(2) 0.8909(2) 0.0298(9) Uani 1 1 d . . .
O9 O 0.5292(6) 0.4793(3) 0.6882(3) 0.0579(15) Uani 1 1 d . . .
O20 O 0.2266(5) 0.4289(3) 0.7795(3) 0.0592(16) Uani 1 1 d . . .
O15 O 0.2138(4) 0.6184(3) 0.4787(2) 0.0359(10) Uani 1 1 d . . .
O14 O 0.1812(4) 0.7029(3) 0.3827(2) 0.0390(11) Uani 1 1 d . . .
O16 O 0.4002(5) 0.7459(4) 0.4958(3) 0.0552(15) Uani 1 1 d . . .
O18 O 0.1703(4) 0.8582(3) 0.5599(3) 0.0391(11) Uani 1 1 d . . .
O17 O 0.3726(4) 0.8224(3) 0.6170(3) 0.0427(11) Uani 1 1 d . . .
O19 O 0.2939(5) 0.8553(3) 0.4678(3) 0.0531(14) Uani 1 1 d . . .
O22 O -0.0207(6) 0.7014(4) 0.6398(5) 0.085(3) Uani 1 1 d . . .
O21 O 0.1813(7) 0.7421(3) 0.7218(3) 0.0690(19) Uani 1 1 d . . .
O12 O -0.0175(4) 0.2905(3) 0.5493(2) 0.0332(10) Uani 1 1 d . . .
O13 O 0.1432(4) 0.7069(3) 0.5883(2) 0.0344(10) Uani 1 1 d . . .
F13 F -0.1453(7) 0.2826(6) 0.9036(7) 0.155(4) Uani 1 1 d . . .
F14 F -0.2319(7) 0.1695(7) 0.8545(8) 0.227(8) Uani 1 1 d . . .
F15 F -0.1728(10) 0.2089(11) 0.9600(8) 0.239(8) Uani 1 1 d . . .
F27 F 0.6014(14) 0.7050(10) 0.4928(11) 0.230(8) Uani 1 1 d . A .
F9 F 0.0309(4) 0.4373(3) 1.1574(3) 0.0569(12) Uani 1 1 d . . .
F8 F 0.0301(4) 0.3235(3) 1.1586(3) 0.0601(13) Uani 1 1 d . . .
F23 F 0.2320(4) 0.4512(3) 0.3794(2) 0.0567(12) Uani 1 1 d . . .
F10 F 0.2543(4) 0.5015(3) 0.9335(3) 0.0534(12) Uani 1 1 d . . .
F12 F 0.1420(5) 0.5378(3) 0.9845(3) 0.0595(13) Uani 1 1 d . . .
F7 F 0.1808(4) 0.4219(3) 1.2222(2) 0.0601(13) Uani 1 1 d . . .
F22 F 0.2025(5) 0.4772(3) 0.4790(3) 0.0621(14) Uani 1 1 d . . .
F24 F 0.3733(5) 0.5250(4) 0.4730(3) 0.0773(17) Uani 1 1 d . . .
F11 F 0.0734(5) 0.4369(3) 0.8942(3) 0.0824(18) Uani 1 1 d . . .
F6 F -0.0530(6) 0.0925(4) 1.0599(4) 0.094(2) Uani 1 1 d . . .
F4 F 0.0741(7) 0.1250(4) 1.1603(3) 0.103(3) Uani 1 1 d . . .
F5 F 0.0238(6) 0.0096(3) 1.0851(4) 0.0852(19) Uani 1 1 d . . .
F2 F 0.5047(6) 0.1043(4) 1.0670(6) 0.138(4) Uani 1 1 d . . .
F3 F 0.3784(8) 0.0024(5) 1.0523(7) 0.150(4) Uani 1 1 d . . .
F1 F 0.3968(10) 0.0370(6) 0.9686(5) 0.152(4) Uani 1 1 d . . .
F16 F 0.1263(6) 0.0159(3) 0.8234(3) 0.0794(17) Uani 1 1 d . . .
F17 F 0.1119(7) 0.0819(3) 0.7529(3) 0.092(2) Uani 1 1 d . . .
F18 F -0.0403(7) 0.0077(4) 0.7624(4) 0.108(3) Uani 1 1 d . . .
F30 F 0.5266(7) 0.8916(5) 0.7582(3) 0.124(3) Uani 1 1 d . A .
F29 F 0.5352(18) 0.9804(7) 0.7169(5) 0.254(10) Uani 1 1 d . A .
F25 F 0.6728(10) 0.8166(9) 0.4957(9) 0.207(6) Uani 1 1 d . A .
F26 F 0.5416(12) 0.7421(18) 0.4156(9) 0.344(17) Uani 1 1 d . A .
F35 F 0.2703(11) 0.9217(9) 0.3557(7) 0.214(7) Uani 1 1 d . A .
F36 F 0.4399(14) 0.9595(12) 0.4090(12) 0.245(9) Uani 1 1 d . A .
F32 F 0.2173(12) 1.0533(4) 0.6296(5) 0.176(5) Uani 1 1 d . . .
F20 F 0.2754(11) 0.7152(7) 0.2734(4) 0.243(9) Uani 1 1 d . . .
F19 F 0.0940(9) 0.6641(8) 0.2394(4) 0.156(4) Uani 1 1 d . . .
F34 F 0.355(3) 1.0224(13) 0.4393(11) 0.330(14) Uani 1 1 d . A .
F21 F 0.1880(8) 0.5983(5) 0.2239(3) 0.112(3) Uani 1 1 d . . .
F28 F 0.6336(12) 0.9298(13) 0.7089(10) 0.278(10) Uani 1 1 d . A .
P1 P 0.50037(14) 0.30755(10) 0.93630(9) 0.0311(3) Uani 1 1 d . . .
P2 P 0.09778(16) 0.69083(10) 0.64496(9) 0.0333(4) Uani 1 1 d . A .
Tb1 Tb 0.25333(2) 0.266316(17) 1.008043(15) 0.02707(9) Uani 1 1 d . . .
Tb2 Tb 0.22006(3) 0.749786(18) 0.507380(15) 0.03136(9) Uani 1 1 d . . .
C58 C 0.4841(11) 0.8550(7) 0.6340(8) 0.046(3) Uani 0.587(10) 1 d P A 1
C62 C 0.2537(19) 0.9651(9) 0.5241(9) 0.080(6) Uani 0.587(10) 1 d P A 1
H62 H 0.2648 1.0171 0.5293 0.096 Uiso 0.587(10) 1 calc PR A 1
C57 C 0.5506(13) 0.8386(11) 0.5908(9) 0.070(5) Uani 0.587(10) 1 d P A 1
H57 H 0.6300 0.8656 0.6077 0.084 Uiso 0.587(10) 1 calc PR A 1
C63 C 0.2941(16) 0.9241(10) 0.4775(9) 0.074(6) Uani 0.587(10) 1 d P A 1
C56 C 0.5029(12) 0.7844(10) 0.5248(10) 0.061(4) Uani 0.587(10) 1 d P A 1
C61 C 0.1946(17) 0.9272(10) 0.5644(11) 0.052(4) Uani 0.587(10) 1 d P A 1
C61A C 0.358(3) 0.8652(14) 0.4322(15) 0.085(10) Uani 0.413(10) 1 d P A 2
C62A C 0.448(3) 0.828(5) 0.4334(19) 0.26(5) Uani 0.413(10) 1 d P A 2
H62A H 0.4955 0.8391 0.4065 0.311 Uiso 0.413(10) 1 calc PR A 2
C56A C 0.4104(14) 0.8939(11) 0.6474(9) 0.040(4) Uani 0.413(10) 1 d P A 2
C57A C 0.3573(18) 0.9496(10) 0.6367(9) 0.045(5) Uani 0.413(10) 1 d P A 2
H57A H 0.3996 1.0022 0.6571 0.054 Uiso 0.413(10) 1 calc PR A 2
C58A C 0.239(2) 0.9246(14) 0.5946(13) 0.046(5) Uani 0.413(10) 1 d P A 2
C63A C 0.465(3) 0.776(3) 0.4738(18) 0.118(16) Uani 0.413(10) 1 d P A 2
F31 F 0.1710(17) 0.9627(8) 0.6756(8) 0.133(6) Uani 0.578(14) 1 d P B 3
F33 F 0.054(2) 0.9686(12) 0.5879(10) 0.133(6) Uani 0.578(14) 1 d P B 3
C60A C 0.153(2) 0.9758(11) 0.6164(13) 0.066(5) Uani 0.578(14) 1 d P B 3
F33A F 0.148(2) 0.9889(11) 0.5245(11) 0.122(7) Uani 0.422(14) 1 d P B 4
F31A F 0.067(3) 0.9549(15) 0.6139(15) 0.122(7) Uani 0.422(14) 1 d P B 4
C60B C 0.180(3) 0.9869(16) 0.5897(18) 0.066(5) Uani 0.422(14) 1 d P B 4

loop_
_atom_site_aniso_label
_atom_site_aniso_U_11
_atom_site_aniso_U_22
_atom_site_aniso_U_33
_atom_site_aniso_U_23
_atom_site_aniso_U_13
_atom_site_aniso_U_12
C22 0.067(6) 0.061(6) 0.067(6) 0.026(5) 0.040(5) 0.006(5)
C11 0.025(3) 0.028(3) 0.029(3) 0.006(2) 0.012(2) 0.006(2)
C18 0.078(7) 0.046(5) 0.079(6) 0.027(4) 0.036(5) 0.040(5)
C3 0.040(4) 0.047(4) 0.038(4) 0.018(3) 0.016(3) 0.022(3)
C26 0.021(3) 0.031(3) 0.032(3) 0.009(2) 0.007(2) 0.011(2)
C8 0.029(3) 0.035(3) 0.025(3) 0.009(2) 0.009(2) 0.011(3)
C7 0.027(3) 0.039(3) 0.024(3) 0.008(3) 0.012(2) 0.009(3)
C27 0.040(4) 0.042(4) 0.041(4) 0.023(3) 0.015(3) 0.022(3)
C39 0.031(3) 0.035(3) 0.030(3) 0.012(3) 0.011(2) 0.014(3)
C59 0.047(5) 0.057(6) 0.057(5) 0.008(4) 0.007(4) -0.015(4)
C53 0.037(4) 0.051(4) 0.036(4) 0.009(3) 0.015(3) 0.021(3)
C4 0.034(3) 0.053(4) 0.033(3) 0.017(3) 0.014(3) 0.019(3)
C48 0.054(5) 0.091(7) 0.067(6) 0.037(5) 0.032(4) 0.047(5)
C16 0.044(4) 0.077(6) 0.075(6) 0.044(5) 0.026(4) 0.027(4)
C28 0.031(4) 0.080(7) 0.081(7) -0.003(6) 0.006(4) 0.017(5)
C51 0.057(5) 0.065(5) 0.037(4) 0.015(4) 0.023(3) 0.029(4)
C21 0.056(5) 0.043(4) 0.050(4) 0.018(3) 0.028(4) 0.012(4)
C42 0.040(4) 0.038(3) 0.030(3) 0.008(3) 0.024(3) 0.014(3)
C43 0.026(3) 0.035(3) 0.032(3) 0.011(3) 0.016(2) 0.014(3)
C9 0.030(3) 0.034(3) 0.035(3) 0.007(3) 0.015(3) 0.012(3)
C19 0.049(4) 0.038(4) 0.060(5) 0.013(4) 0.020(4) 0.023(3)
C45 0.030(3) 0.031(3) 0.027(3) 0.006(2) 0.009(2) 0.008(3)
C32 0.094(7) 0.037(4) 0.041(4) 0.007(3) 0.023(5) 0.009(5)
C36 0.115(8) 0.047(5) 0.043(5) 0.008(4) -0.023(5) 0.041(5)
C54 0.044(4) 0.056(4) 0.034(4) 0.009(3) 0.015(3) 0.030(4)
C25 0.025(3) 0.041(3) 0.033(3) 0.011(3) 0.012(2) 0.021(3)
C23 0.038(4) 0.047(4) 0.040(4) 0.015(3) 0.025(3) 0.024(3)
C24 0.023(3) 0.032(3) 0.032(3) 0.007(2) 0.014(2) 0.011(2)
C10 0.030(3) 0.034(3) 0.025(3) 0.004(2) 0.016(2) 0.007(3)
C13 0.038(4) 0.043(4) 0.037(4) 0.011(3) 0.024(3) 0.015(3)
C12 0.033(3) 0.037(3) 0.041(4) 0.011(3) 0.020(3) 0.017(3)
C35 0.040(4) 0.036(4) 0.036(4) 0.010(3) 0.004(3) 0.018(3)
C40 0.027(3) 0.033(3) 0.026(3) 0.010(2) 0.011(2) 0.012(3)
C41 0.040(4) 0.039(4) 0.033(3) 0.013(3) 0.021(3) 0.014(3)
C44 0.031(3) 0.036(3) 0.023(3) 0.009(2) 0.008(2) 0.014(3)
C20 0.070(6) 0.045(4) 0.069(6) 0.025(4) 0.035(5) 0.025(4)
C29 0.034(4) 0.044(4) 0.078(6) 0.016(4) 0.005(4) 0.013(3)
C31 0.058(5) 0.041(4) 0.044(4) 0.013(3) 0.017(4) 0.011(4)
C5 0.064(5) 0.068(5) 0.047(5) 0.022(4) 0.034(4) 0.026(4)
C6 0.041(4) 0.090(7) 0.043(4) 0.021(4) 0.007(3) 0.016(4)
C52 0.056(5) 0.067(5) 0.043(4) 0.017(4) 0.031(4) 0.033(4)
C1 0.080(6) 0.089(7) 0.056(5) 0.038(5) 0.031(5) 0.062(6)
C2 0.053(5) 0.058(5) 0.052(5) 0.027(4) 0.014(4) 0.012(4)
C17 0.056(6) 0.126(10) 0.104(9) 0.083(8) -0.005(6) 0.011(6)
C46 0.094(8) 0.045(5) 0.060(6) 0.006(4) 0.021(5) 0.011(5)
C30 0.046(5) 0.057(5) 0.062(6) -0.003(4) 0.008(4) 0.005(4)
C14 0.104(10) 0.078(8) 0.138(12) -0.036(8) 0.067(9) 0.010(7)
C33 0.168(13) 0.166(13) 0.094(9) 0.067(9) 0.067(9) 0.148(12)
C55 0.063(9) 0.20(2) 0.19(2) 0.080(17) 0.091(12) 0.061(11)
C34 0.061(6) 0.088(8) 0.157(13) 0.092(9) -0.002(7) 0.004(6)
C47 0.28(2) 0.071(8) 0.070(9) -0.018(7) 0.034(11) 0.060(11)
C49 0.136(13) 0.159(14) 0.135(13) 0.000(11) 0.010(10) 0.124(12)
C37 0.29(2) 0.062(7) 0.066(8) 0.031(6) -0.028(11) 0.043(10)
C38 0.059(7) 0.111(10) 0.139(13) 0.017(9) 0.010(7) 0.035(7)
C15 0.140(14) 0.072(9) 0.27(2) -0.056(12) 0.113(16) 0.018(9)
C64 0.124(14) 0.180(19) 0.19(2) 0.171(18) -0.035(14) -0.072(14)
C50 0.102(8) 0.086(7) 0.044(5) 0.027(5) 0.043(5) 0.057(6)
N2 0.043(3) 0.043(3) 0.026(3) 0.007(2) 0.014(2) 0.014(3)
N1 0.025(2) 0.036(3) 0.028(3) 0.012(2) 0.012(2) 0.013(2)
N4 0.049(4) 0.041(3) 0.031(3) 0.007(3) 0.004(3) 0.019(3)
N3 0.031(3) 0.033(3) 0.028(3) 0.011(2) 0.008(2) 0.012(2)
O11 0.031(3) 0.091(5) 0.095(5) 0.069(4) 0.011(3) 0.012(3)
O10 0.127(6) 0.033(3) 0.114(6) 0.015(3) 0.102(5) 0.024(3)
O2 0.040(2) 0.034(2) 0.038(2) 0.0143(19) 0.023(2) 0.021(2)
O6 0.033(2) 0.039(2) 0.033(2) 0.0143(19) 0.0211(18) 0.020(2)
O5 0.028(2) 0.037(2) 0.034(2) 0.0133(19) 0.0174(18) 0.0181(19)
O7 0.028(2) 0.044(3) 0.045(3) 0.009(2) 0.009(2) 0.015(2)
O8 0.045(3) 0.034(2) 0.035(2) 0.009(2) 0.015(2) 0.014(2)
O4 0.041(3) 0.031(2) 0.048(3) 0.014(2) 0.024(2) 0.015(2)
O3 0.039(3) 0.034(2) 0.047(3) 0.018(2) 0.022(2) 0.019(2)
O1 0.029(2) 0.037(2) 0.029(2) 0.0073(18) 0.0153(17) 0.0160(19)
O9 0.087(4) 0.048(3) 0.037(3) 0.004(2) 0.026(3) 0.023(3)
O20 0.066(4) 0.057(3) 0.034(3) 0.001(2) -0.009(2) 0.023(3)
O15 0.041(3) 0.040(3) 0.034(2) 0.008(2) 0.024(2) 0.017(2)
O14 0.048(3) 0.045(3) 0.031(2) 0.010(2) 0.021(2) 0.020(2)
O16 0.033(3) 0.071(4) 0.051(3) 0.000(3) 0.020(3) 0.012(3)
O18 0.050(3) 0.031(2) 0.041(3) 0.011(2) 0.016(2) 0.018(2)
O17 0.037(3) 0.049(3) 0.037(3) 0.008(2) 0.010(2) 0.012(2)
O19 0.058(3) 0.050(3) 0.049(3) 0.018(3) 0.027(3) 0.004(3)
O22 0.080(5) 0.106(5) 0.158(7) 0.102(5) 0.088(5) 0.076(4)
O21 0.130(6) 0.035(3) 0.033(3) 0.005(2) 0.032(3) 0.015(3)
O12 0.033(2) 0.042(3) 0.025(2) 0.0089(19) 0.0089(17) 0.015(2)
O13 0.046(3) 0.034(2) 0.029(2) 0.0100(19) 0.019(2) 0.017(2)
F13 0.083(5) 0.146(8) 0.257(13) 0.067(8) 0.039(6) 0.084(6)
F14 0.057(5) 0.207(11) 0.267(15) -0.106(11) -0.042(7) 0.049(6)
F15 0.148(10) 0.51(3) 0.236(14) 0.228(17) 0.154(11) 0.213(14)
F27 0.196(14) 0.222(16) 0.34(2) 0.096(15) 0.129(15) 0.138(13)
F9 0.062(3) 0.087(3) 0.060(3) 0.031(3) 0.045(2) 0.057(3)
F8 0.066(3) 0.066(3) 0.072(3) 0.029(3) 0.053(3) 0.025(3)
F23 0.079(3) 0.057(3) 0.038(2) 0.006(2) 0.023(2) 0.033(3)
F10 0.070(3) 0.062(3) 0.069(3) 0.043(2) 0.048(3) 0.044(2)
F12 0.085(3) 0.061(3) 0.081(3) 0.044(3) 0.055(3) 0.056(3)
F7 0.058(3) 0.098(4) 0.030(2) 0.010(2) 0.022(2) 0.038(3)
F22 0.105(4) 0.059(3) 0.064(3) 0.033(2) 0.058(3) 0.053(3)
F24 0.058(3) 0.108(5) 0.069(4) 0.020(3) 0.008(3) 0.053(3)
F11 0.076(4) 0.077(4) 0.068(4) 0.038(3) -0.018(3) 0.011(3)
F6 0.077(4) 0.081(4) 0.153(7) 0.053(4) 0.066(4) 0.031(3)
F4 0.127(6) 0.096(5) 0.073(4) 0.010(4) 0.068(4) -0.004(4)
F5 0.096(5) 0.056(3) 0.114(5) 0.031(3) 0.060(4) 0.014(3)
F2 0.069(5) 0.095(5) 0.259(12) 0.053(6) 0.037(6) 0.059(4)
F3 0.156(7) 0.110(6) 0.310(14) 0.145(8) 0.151(9) 0.107(6)
F1 0.237(11) 0.193(9) 0.115(7) 0.049(6) 0.093(7) 0.180(9)
F16 0.107(5) 0.063(3) 0.091(4) 0.030(3) 0.048(4) 0.046(3)
F17 0.183(7) 0.056(3) 0.047(3) 0.017(2) 0.059(4) 0.036(4)
F18 0.101(5) 0.076(4) 0.097(5) -0.025(4) 0.009(4) 0.017(4)
F30 0.125(6) 0.137(6) 0.054(4) 0.041(4) 0.000(4) -0.026(5)
F29 0.53(3) 0.148(9) 0.088(7) 0.014(6) 0.024(11) 0.213(14)
F25 0.106(8) 0.250(14) 0.304(18) 0.076(12) 0.131(10) 0.070(9)
F26 0.106(10) 0.73(5) 0.167(13) 0.08(2) 0.073(10) 0.112(17)
F35 0.159(10) 0.277(16) 0.152(10) 0.153(11) 0.011(8) -0.046(10)
F36 0.143(12) 0.231(17) 0.32(2) 0.120(17) 0.016(13) 0.021(12)
F32 0.352(16) 0.040(4) 0.132(8) 0.016(4) 0.070(9) 0.077(6)
F20 0.245(13) 0.259(13) 0.063(5) 0.050(6) 0.031(6) -0.159(11)
F19 0.154(8) 0.305(14) 0.056(4) 0.070(6) 0.042(5) 0.135(9)
F34 0.47(4) 0.29(2) 0.25(2) 0.105(19) 0.23(3) 0.03(3)
F21 0.152(7) 0.161(7) 0.054(4) 0.039(4) 0.056(4) 0.073(6)
F28 0.167(12) 0.54(3) 0.31(2) 0.29(2) 0.162(13) 0.206(17)
P1 0.0303(8) 0.0326(8) 0.0387(9) 0.0119(7) 0.0200(7) 0.0151(7)
P2 0.0429(9) 0.0337(9) 0.0348(9) 0.0120(7) 0.0239(7) 0.0195(7)
Tb1 0.02777(16) 0.03090(16) 0.02934(16) 0.00908(12) 0.01557(12) 0.01511(12)
Tb2 0.03089(17) 0.03796(18) 0.02756(16) 0.00711(13) 0.01400(12) 0.01376(13)
C58 0.041(7) 0.039(7) 0.070(9) 0.029(6) 0.022(6) 0.021(6)
C62 0.125(17) 0.033(7) 0.060(10) 0.020(7) 0.022(10) -0.005(9)
C57 0.032(7) 0.088(12) 0.069(10) 0.001(9) 0.021(7) 0.002(7)
C63 0.084(12) 0.064(11) 0.048(9) 0.016(8) 0.022(8) -0.015(9)
C56 0.029(7) 0.084(11) 0.067(11) 0.013(9) 0.021(7) 0.018(7)
C61 0.065(12) 0.034(8) 0.057(12) 0.007(8) 0.023(9) 0.017(8)
C61A 0.13(2) 0.058(14) 0.085(18) 0.024(13) 0.080(19) 0.008(15)
C62A 0.039(16) 0.52(12) 0.06(2) -0.07(4) 0.031(15) -0.04(3)
C56A 0.032(9) 0.050(11) 0.034(9) 0.013(8) 0.012(7) 0.007(8)
C57A 0.066(13) 0.033(9) 0.030(8) 0.007(7) 0.017(8) 0.008(8)
C58A 0.069(17) 0.037(11) 0.036(12) 0.008(10) 0.025(11) 0.018(11)
C63A 0.062(19) 0.25(5) 0.047(17) 0.03(2) 0.031(15) 0.06(2)
F31 0.244(16) 0.127(9) 0.113(9) 0.057(7) 0.106(10) 0.138(10)
F33 0.244(16) 0.127(9) 0.113(9) 0.057(7) 0.106(10) 0.138(10)
C60A 0.097(14) 0.042(8) 0.066(14) 0.022(7) 0.025(10) 0.034(9)
F33A 0.198(18) 0.109(11) 0.115(13) 0.055(9) 0.063(12) 0.113(12)
F31A 0.198(18) 0.109(11) 0.115(13) 0.055(9) 0.063(12) 0.113(12)
C60B 0.097(14) 0.042(8) 0.066(14) 0.022(7) 0.025(10) 0.034(9)

loop_
_atom_type_symbol
_atom_type_description
_atom_type_scat_dispersion_real
_atom_type_scat_dispersion_imag
_atom_type_scat_source
C C 0.0033 0.0016 'International Tables Vol C Tables 4.2.6.8 and 6.1.1.4'
H H 0.0000 0.0000 'International Tables Vol C Tables 4.2.6.8 and 6.1.1.4'
N N 0.0061 0.0033 'International Tables Vol C Tables 4.2.6.8 and 6.1.1.4'
O O 0.0106 0.0060 'International Tables Vol C Tables 4.2.6.8 and 6.1.1.4'
F F 0.0171 0.0103 'International Tables Vol C Tables 4.2.6.8 and 6.1.1.4'
P P 0.1023 0.0942 'International Tables Vol C Tables 4.2.6.8 and 6.1.1.4'
Tb Tb -0.1723 4.1537 'International Tables Vol C Tables 4.2.6.8 and 6.1.1.4'

loop_
_geom_angle_atom_site_label_1
_geom_angle_atom_site_label_2
_geom_angle_atom_site_label_3
_geom_angle
_geom_angle_site_symmetry_1
_geom_angle_site_symmetry_3
F5 C22 F6 109.4(8) . .
F5 C22 F4 112.7(9) . .
F6 C22 F4 103.3(9) . .
F5 C22 C21 113.7(8) . .
F6 C22 C21 109.5(8) . .
F4 C22 C21 107.6(7) . .
C12 C11 C10 118.8(6) . .
C12 C11 P1 121.9(5) . .
C10 C11 P1 119.2(4) . .
F3 C18 F1 103.8(9) . .
F3 C18 F2 106.9(9) . .
F1 C18 F2 102.0(10) . .
F3 C18 C19 118.7(9) . .
F1 C18 C19 111.9(9) . .
F2 C18 C19 111.9(7) . .
N1 C3 C1 108.7(6) . .
N1 C3 C2 107.6(6) . .
C1 C3 C2 110.3(7) . .
N1 C3 C4 101.5(5) . .
C1 C3 C4 115.0(6) . .
C2 C3 C4 113.1(6) . .
O6 C26 C25 128.1(6) . .
O6 C26 C27 115.5(5) . .
C25 C26 C27 116.4(5) . .
C13 C8 C9 120.3(6) . .
C13 C8 C7 120.6(6) . .
C9 C8 C7 118.9(6) . .
N1 C7 N2 109.1(6) . .
N1 C7 C8 126.7(5) . .
N2 C7 C8 124.0(6) . .
F11 C27 F12 106.7(6) . .
F11 C27 F10 106.6(6) . .
F12 C27 F10 106.0(6) . .
F11 C27 C26 111.0(6) . .
F12 C27 C26 114.5(6) . .
F10 C27 C26 111.5(5) . .
N3 C39 N4 108.8(6) . .
N3 C39 C40 127.8(6) . .
N4 C39 C40 123.2(6) . .
F28 C59 F29 98.3(15) . .
F28 C59 F30 106.0(12) . .
F29 C59 F30 109.9(12) . .
F28 C59 C58 97.8(14) . .
F29 C59 C58 126.1(11) . .
F30 C59 C58 114.2(9) . .
F28 C59 C56A 140.5(13) . .
F29 C59 C56A 85.1(13) . .
F30 C59 C56A 109.7(9) . .
C58 C59 C56A 52.1(8) . .
O15 C53 C52 130.6(7) . .
O15 C53 C54 112.9(6) . .
C52 C53 C54 116.5(6) . .
N2 C4 C5 110.2(6) . .
N2 C4 C6 104.8(6) . .
C5 C4 C6 109.3(7) . .
N2 C4 C3 101.4(5) . .
C5 C4 C3 116.8(6) . .
C6 C4 C3 113.5(6) . .
O22 C48 C49 108.8(9) . .
O11 C16 C17 110.8(8) . .
F14 C28 F15 104.8(13) . .
F14 C28 F13 105.7(12) . .
F15 C28 F13 105.6(12) . .
F14 C28 C29 115.9(9) . .
F15 C28 C29 110.0(10) . .
F13 C28 C29 113.9(9) . .
O14 C51 C52 128.5(7) . .
O14 C51 C50 113.4(7) . .
C52 C51 C50 118.1(7) . .
O4 C21 C20 127.7(7) . .
O4 C21 C22 116.2(8) . .
C20 C21 C22 116.1(8) . .
C41 C42 C43 120.2(6) . .
C44 C43 C42 119.9(6) . .
C44 C43 P2 119.2(5) . .
C42 C43 P2 120.9(5) . .
C10 C9 C8 119.4(6) . .
O3 C19 C20 127.1(7) . .
O3 C19 C18 116.8(7) . .
C20 C19 C18 116.1(7) . .
C44 C45 C40 119.7(6) . .
F16 C32 F18 106.6(7) . .
F16 C32 F17 106.3(9) . .
F18 C32 F17 108.2(8) . .
F16 C32 C31 112.7(7) . .
F18 C32 C31 112.7(9) . .
F17 C32 C31 109.9(7) . .
C37 C36 N4 115.2(10) . .
C37 C36 C35 124.6(10) . .
N4 C36 C35 103.3(6) . .
C37 C36 C38 103.0(12) . .
N4 C36 C38 101.2(8) . .
C35 C36 C38 107.0(9) . .
F22 C54 F24 109.2(7) . .
F22 C54 F23 107.2(7) . .
F24 C54 F23 106.9(6) . .
F22 C54 C53 111.9(6) . .
F24 C54 C53 110.5(7) . .
F23 C54 C53 111.0(6) . .
C26 C25 C24 120.0(5) . .
F8 C23 F7 107.7(6) . .
F8 C23 F9 107.3(6) . .
F7 C23 F9 107.0(6) . .
F8 C23 C24 111.3(5) . .
F7 C23 C24 110.0(5) . .
F9 C23 C24 113.3(6) . .
O5 C24 C25 127.9(5) . .
O5 C24 C23 113.5(6) . .
C25 C24 C23 118.5(5) . .
C9 C10 C11 120.8(5) . .
C12 C13 C8 119.6(6) . .
C13 C12 C11 121.0(6) . .
C33 C35 C34 109.6(10) . .
C33 C35 N3 108.2(7) . .
C34 C35 N3 107.1(6) . .
C33 C35 C36 115.7(9) . .
C34 C35 C36 113.9(9) . .
N3 C35 C36 101.5(5) . .
C45 C40 C41 120.2(6) . .
C45 C40 C39 119.9(5) . .
C41 C40 C39 119.6(6) . .
C42 C41 C40 119.4(6) . .
C45 C44 C43 120.5(6) . .
C21 C20 C19 119.7(7) . .
O7 C29 C30 125.9(8) . .
O7 C29 C28 117.2(8) . .
C30 C29 C28 116.6(8) . .
O8 C31 C30 129.7(8) . .
O8 C31 C32 111.7(8) . .
C30 C31 C32 118.5(8) . .
C51 C52 C53 119.4(7) . .
C47 C46 O21 114.0(10) . .
C31 C30 C29 118.8(8) . .
O10 C14 C15 122.1(12) . .
F27 C55 F26 108(3) . .
F27 C55 F25 109.5(18) . .
F26 C55 F25 102(2) . .
F27 C55 C63A 128(2) . .
F26 C55 C63A 83(2) . .
F25 C55 C63A 117(3) . .
F27 C55 C56 109(2) . .
F26 C55 C56 120.0(19) . .
F25 C55 C56 107.6(18) . .
C63A C55 C56 36.9(13) . .
F34 C64 F36 100.6(17) . .
F34 C64 F35 112(2) . .
F36 C64 F35 100(3) . .
F34 C64 C63 103(3) . .
F36 C64 C63 128.5(19) . .
F35 C64 C63 111.4(12) . .
F34 C64 C61A 155(2) . .
F36 C64 C61A 79(2) . .
F35 C64 C61A 92(2) . .
C63 C64 C61A 61.0(11) . .
F20 C50 F21 114.4(11) . .
F20 C50 F19 109.7(13) . .
F21 C50 F19 94.3(9) . .
F20 C50 C51 114.3(9) . .
F21 C50 C51 115.0(9) . .
F19 C50 C51 106.9(8) . .
O9 N2 C7 124.9(6) . .
O9 N2 C4 122.4(5) . .
C7 N2 C4 111.5(5) . .
O1 N1 C7 125.8(5) . .
O1 N1 C3 121.0(5) . .
C7 N1 C3 113.0(5) . .
O20 N4 C39 125.5(6) . .
O20 N4 C36 121.3(6) . .
C39 N4 C36 112.6(6) . .
O12 N3 C39 126.1(5) . .
O12 N3 C35 120.5(5) . .
C39 N3 C35 113.4(5) . .
C16 O11 P1 124.7(5) . .
C14 O10 P1 132.0(7) . .
P1 O2 Tb1 166.8(3) . .
C26 O6 Tb1 130.8(4) . .
C24 O5 Tb1 131.2(4) . .
C29 O7 Tb1 137.5(5) . .
C31 O8 Tb1 133.9(5) . .
C21 O4 Tb1 138.5(5) . .
C19 O3 Tb1 136.0(5) . .
N1 O1 Tb1 133.0(3) . 2_667
C53 O15 Tb2 129.6(5) . .
C51 O14 Tb2 132.2(5) . .
C63A O16 C56 49.8(17) . .
C63A O16 Tb2 137(2) . .
C56 O16 Tb2 137.9(9) . .
C61 O18 C58A 35.0(11) . .
C61 O18 Tb2 137.8(9) . .
C58A O18 Tb2 126.0(13) . .
C56A O17 C58 64.9(10) . .
C56A O17 Tb2 128.7(9) . .
C58 O17 Tb2 133.8(7) . .
C61A O19 C63 90.3(15) . .
C61A O19 Tb2 132.2(14) . .
C63 O19 Tb2 137.3(8) . .
C48 O22 P2 129.2(6) . .
C46 O21 P2 124.7(6) . .
N3 O12 Tb2 135.4(4) . 2_566
P2 O13 Tb2 172.1(3) . .
C59 F29 F28 40.6(9) . .
C59 F29 C56A 57.0(10) . .
F28 F29 C56A 90.4(10) . .
C55 F26 C63A 56.6(16) . .
C60B F32 C60A 32.8(14) . .
C59 F28 F29 41.1(9) . .
O2 P1 O10 113.3(3) . .
O2 P1 O11 114.1(3) . .
O10 P1 O11 106.8(5) . .
O2 P1 C11 112.2(3) . .
O10 P1 C11 105.9(3) . .
O11 P1 C11 103.9(3) . .
O13 P2 O22 114.9(3) . .
O13 P2 O21 113.5(3) . .
O22 P2 O21 105.8(5) . .
O13 P2 C43 112.3(3) . .
O22 P2 C43 106.8(3) . .
O21 P2 C43 102.6(3) . .
O2 Tb1 O4 147.86(15) . .
O2 Tb1 O5 134.19(15) . .
O4 Tb1 O5 73.32(15) . .
O2 Tb1 O8 78.57(17) . .
O4 Tb1 O8 83.70(17) . .
O5 Tb1 O8 142.80(16) . .
O2 Tb1 O7 124.55(17) . .
O4 Tb1 O7 72.41(18) . .
O5 Tb1 O7 75.03(16) . .
O8 Tb1 O7 70.26(17) . .
O2 Tb1 O6 77.14(14) . .
O4 Tb1 O6 134.27(15) . .
O5 Tb1 O6 71.84(14) . .
O8 Tb1 O6 107.74(16) . .
O7 Tb1 O6 70.67(16) . .
O2 Tb1 O1 76.93(16) . 2_667
O4 Tb1 O1 102.84(16) . 2_667
O5 Tb1 O1 72.65(14) . 2_667
O8 Tb1 O1 142.39(15) . 2_667
O7 Tb1 O1 147.24(15) . 2_667
O6 Tb1 O1 94.08(15) . 2_667
O2 Tb1 O3 78.62(15) . .
O4 Tb1 O3 70.71(16) . .
O5 Tb1 O3 122.80(15) . .
O8 Tb1 O3 73.65(17) . .
O7 Tb1 O3 130.30(17) . .
O6 Tb1 O3 154.85(15) . .
O1 Tb1 O3 73.86(16) 2_667 .
O13 Tb2 O12 75.98(16) . 2_566
O13 Tb2 O19 147.69(18) . .
O12 Tb2 O19 103.74(19) 2_566 .
O13 Tb2 O16 124.7(2) . .
O12 Tb2 O16 146.33(17) 2_566 .
O19 Tb2 O16 73.1(2) . .
O13 Tb2 O14 135.35(17) . .
O12 Tb2 O14 72.02(16) 2_566 .
O19 Tb2 O14 71.41(18) . .
O16 Tb2 O14 75.41(18) . .
O13 Tb2 O17 78.32(17) . .
O12 Tb2 O17 143.61(16) 2_566 .
O19 Tb2 O17 84.97(19) . .
O16 Tb2 O17 70.05(18) . .
O14 Tb2 O17 142.57(17) . .
O13 Tb2 O15 77.82(15) . .
O12 Tb2 O15 90.57(16) 2_566 .
O19 Tb2 O15 134.15(18) . .
O16 Tb2 O15 71.39(19) . .
O14 Tb2 O15 72.27(16) . .
O17 Tb2 O15 108.69(17) . .
O13 Tb2 O18 78.72(16) . .
O12 Tb2 O18 76.87(16) 2_566 .
O19 Tb2 O18 70.00(19) . .
O16 Tb2 O18 129.30(19) . .
O14 Tb2 O18 121.80(17) . .
O17 Tb2 O18 73.16(17) . .
O15 Tb2 O18 155.47(16) . .
O17 C58 C57 125.3(13) . .
O17 C58 C59 112.8(11) . .
C57 C58 C59 121.9(12) . .
C63 C62 C61 119.6(15) . .
C56 C57 C58 122.4(13) . .
O19 C63 C62 128.1(14) . .
O19 C63 C64 108.1(18) . .
C62 C63 C64 124(2) . .
O16 C56 C57 125.7(14) . .
O16 C56 C55 110.8(15) . .
C57 C56 C55 123.3(14) . .
O18 C61 C62 126.2(16) . .
O19 C61A C62A 122(3) . .
O19 C61A C64 98(2) . .
C62A C61A C64 135(3) . .
C63A C62A C61A 124(3) . .
O17 C56A C57A 129.0(16) . .
O17 C56A C59 108.8(13) . .
C57A C56A C59 122.2(15) . .
O17 C56A F29 146.7(14) . .
C57A C56A F29 84.3(12) . .
C59 C56A F29 37.9(6) . .
C58A C57A C56A 119.2(17) . .
O18 C58A C57A 130(2) . .
O16 C63A C62A 125(3) . .
O16 C63A C55 121(4) . .
C62A C63A C55 114(3) . .
O16 C63A F26 133(4) . .
C62A C63A F26 87(3) . .
C55 C63A F26 40.3(12) . .
F33 C60A F31 114(3) . .
F33 C60A F32 106(2) . .
F31 C60A F32 107.4(19) . .
F32 C60B F33A 108(2) . .
F32 C60B F31A 98(2) . .
F33A C60B F31A 111(3) . .

loop_
_geom_bond_atom_site_label_1
_geom_bond_atom_site_label_2
_geom_bond_distance
_geom_bond_site_symmetry_2
C22 F5 1.277(11) .
C22 F6 1.333(13) .
C22 F4 1.345(11) .
C22 C21 1.561(11) .
C11 C12 1.399(8) .
C11 C10 1.404(9) .
C11 P1 1.780(6) .
C18 F3 1.254(11) .
C18 F1 1.293(12) .
C18 F2 1.301(12) .
C18 C19 1.493(11) .
C3 N1 1.504(8) .
C3 C1 1.522(10) .
C3 C2 1.535(11) .
C3 C4 1.556(10) .
C26 O6 1.248(7) .
C26 C25 1.405(8) .
C26 C27 1.521(9) .
C8 C13 1.394(9) .
C8 C9 1.406(8) .
C8 C7 1.472(9) .
C7 N1 1.321(8) .
C7 N2 1.370(8) .
C27 F11 1.324(9) .
C27 F12 1.325(8) .
C27 F10 1.332(8) .
C39 N3 1.327(8) .
C39 N4 1.359(8) .
C39 C40 1.460(9) .
C59 F28 1.163(14) .
C59 F29 1.176(13) .
C59 F30 1.295(11) .
C59 C58 1.499(17) .
C59 C56A 1.607(19) .
C53 O15 1.264(8) .
C53 C52 1.394(10) .
C53 C54 1.545(10) .
C4 N2 1.493(9) .
C4 C5 1.508(10) .
C4 C6 1.535(10) .
C48 O22 1.427(10) .
C48 C49 1.443(15) .
C16 O11 1.418(10) .
C16 C17 1.451(14) .
C28 F14 1.244(12) .
C28 F15 1.254(16) .
C28 F13 1.265(14) .
C28 C29 1.521(12) .
C51 O14 1.245(9) .
C51 C52 1.386(12) .
C51 C50 1.546(11) .
C21 O4 1.232(9) .
C21 C20 1.409(12) .
C42 C41 1.378(9) .
C42 C43 1.399(9) .
C43 C44 1.390(8) .
C43 P2 1.781(7) .
C9 C10 1.370(9) .
C19 O3 1.241(9) .
C19 C20 1.410(12) .
C45 C44 1.380(9) .
C45 C40 1.390(8) .
C32 F16 1.305(11) .
C32 F18 1.320(12) .
C32 F17 1.327(10) .
C32 C31 1.551(11) .
C36 C37 1.378(15) .
C36 N4 1.482(10) .
C36 C35 1.537(10) .
C36 C38 1.679(17) .
C54 F22 1.318(9) .
C54 F24 1.329(9) .
C54 F23 1.330(8) .
C25 C24 1.406(9) .
C23 F8 1.319(8) .
C23 F7 1.328(8) .
C23 F9 1.343(8) .
C23 C24 1.531(8) .
C24 O5 1.247(7) .
C13 C12 1.372(10) .
C35 C33 1.487(13) .
C35 C34 1.512(12) .
C35 N3 1.513(8) .
C40 C41 1.413(9) .
C29 O7 1.211(9) .
C29 C30 1.428(13) .
C31 O8 1.267(9) .
C31 C30 1.381(12) .
C46 C47 1.379(16) .
C46 O21 1.425(10) .
C14 O10 1.328(13) .
C14 C15 1.365(15) .
C55 F27 1.19(2) .
C55 F26 1.19(2) .
C55 F25 1.31(2) .
C55 C63A 1.54(4) .
C55 C56 1.58(2) .
C64 F34 1.17(4) .
C64 F36 1.29(4) .
C64 F35 1.30(2) .
C64 C63 1.61(2) .
C64 C61A 1.84(4) .
C50 F20 1.174(13) .
C50 F21 1.278(11) .
C50 F19 1.390(13) .
N2 O9 1.272(8) .
N1 O1 1.309(6) .
N4 O20 1.266(7) .
N3 O12 1.307(7) .
O11 P1 1.552(6) .
O10 P1 1.541(6) .
O2 P1 1.473(5) .
O2 Tb1 2.301(4) .
O6 Tb1 2.388(4) .
O5 Tb1 2.357(4) .
O7 Tb1 2.380(5) .
O8 Tb1 2.364(5) .
O4 Tb1 2.341(5) .
O3 Tb1 2.414(4) .
O1 Tb1 2.396(4) 2_667
O15 Tb2 2.385(5) .
O14 Tb2 2.373(4) .
O16 C63A 1.12(4) .
O16 C56 1.220(16) .
O16 Tb2 2.367(5) .
O18 C61 1.230(18) .
O18 C58A 1.24(2) .
O18 Tb2 2.395(4) .
O17 C56A 1.251(19) .
O17 C58 1.299(14) .
O17 Tb2 2.379(5) .
O19 C61A 1.22(2) .
O19 C63 1.26(2) .
O19 Tb2 2.365(5) .
O22 P2 1.542(6) .
O21 P2 1.568(6) .
O12 Tb2 2.358(4) 2_566
O13 P2 1.470(5) .
O13 Tb2 2.307(4) .
F29 F28 1.770(19) .
F29 C56A 1.91(2) .
F26 C63A 1.83(3) .
F32 C60B 1.22(3) .
F32 C60A 1.40(2) .
Tb1 O1 2.396(4) 2_667
Tb2 O12 2.358(4) 2_566
C58 C57 1.40(2) .
C62 C63 1.37(3) .
C62 C61 1.43(3) .
C57 C56 1.37(2) .
C61A C62A 1.48(7) .
C62A C63A 1.43(9) .
C56A C57A 1.41(3) .
C57A C58A 1.41(3) .
F31 C60A 1.26(3) .
F33 C60A 1.19(3) .
F33A C60B 1.30(4) .
F31A C60B 1.65(5) .
